data_8102664
loop_
_publ_author_name
'Xiao-Yan Ma'
'Fang Bai'
'Yang Wang'

_publ_section_title
;
 Crystal structure of bis(4-iodophenyl)methane, C13H10I2, at 113 K
;
_journal_issue 2
_journal_name_full 'Zeitschrift f\"ur Kristallographie - New Crystal Structures'
_journal_page_first 291
_journal_volume 225
_journal_year 2010
_chemical_formula_sum 'C13 H10 I2'
_chemical_formula_weight 420.01
_chemical_name_systematic
; 
 bis(4-iodophenyl)methane 
;
_space_group_IT_number 14
_symmetry_cell_setting monoclinic
_symmetry_space_group_name_Hall '-P 2ybc'
_symmetry_space_group_name_H-M 'P 1 21/c 1'
_atom_sites_solution_hydrogens geom
_atom_sites_solution_primary direct
_atom_sites_solution_secondary difmap
_audit_creation_method SHELXL-97
_cell_angle_alpha 90.00
_cell_angle_beta 90.03(3)
_cell_angle_gamma 90.00
_cell_formula_units_Z 4
_cell_length_a 8.6739(17)
_cell_length_b 6.1553(12)
_cell_length_c 23.393(5)
_cell_measurement_reflns_used 3877
_cell_measurement_temperature 113(2)
_cell_measurement_theta_max 27.90
_cell_measurement_theta_min 2.50
_cell_volume 1249.0(4)
_computing_cell_refinement CrystalClear
_computing_data_collection 'CrystalClear(Rigaku/MSC Inc., 2005'
_computing_data_reduction CrystalClear
_computing_structure_refinement 'SHELXL-97 (Sheldrick, 1997)'
_computing_structure_solution 'SHELXS-97 (Sheldrick, 1990)'
_diffrn_ambient_temperature 113(2)
_diffrn_detector_area_resol_mean 7.31
_diffrn_measured_fraction_theta_full 0.993
_diffrn_measured_fraction_theta_max 0.993
_diffrn_measurement_device_type 'Rigaku Saturn CCD area detector'
_diffrn_measurement_method '\f and \w scans'
_diffrn_radiation_monochromator confocal
_diffrn_radiation_source 'rotating anode'
_diffrn_radiation_type MoK\a
_diffrn_radiation_wavelength 0.71073
_diffrn_reflns_av_R_equivalents 0.0695
_diffrn_reflns_av_sigmaI/netI 0.0839
_diffrn_reflns_limit_h_max 10
_diffrn_reflns_limit_h_min -11
_diffrn_reflns_limit_k_max 8
_diffrn_reflns_limit_k_min -6
_diffrn_reflns_limit_l_max 30
_diffrn_reflns_limit_l_min -25
_diffrn_reflns_number 9290
_diffrn_reflns_theta_full 27.87
_diffrn_reflns_theta_max 27.87
_diffrn_reflns_theta_min 2.92
_exptl_absorpt_coefficient_mu 5.001
_exptl_absorpt_correction_T_max 0.6347
_exptl_absorpt_correction_T_min 0.4345
_exptl_absorpt_correction_type multi-scan
_exptl_absorpt_process_details CrystalClear
_exptl_crystal_colour colourless
_exptl_crystal_density_diffrn 2.234
_exptl_crystal_density_method 'not measured'
_exptl_crystal_description block
_exptl_crystal_F_000 776
_exptl_crystal_size_max 0.13
_exptl_crystal_size_mid 0.10
_exptl_crystal_size_min 0.08
_refine_diff_density_max 1.553
_refine_diff_density_min -1.385
_refine_diff_density_rms 0.200
_refine_ls_extinction_coef 0.0129(4)
_refine_ls_extinction_expression Fc^*^=kFc[1+0.001xFc^2^\l^3^/sin(2\q)]^-1/4^
_refine_ls_extinction_method SHELXL
_refine_ls_goodness_of_fit_ref 0.998
_refine_ls_hydrogen_treatment constr
_refine_ls_matrix_type full
_refine_ls_number_parameters 137
_refine_ls_number_reflns 2930
_refine_ls_number_restraints 0
_refine_ls_restrained_S_all 0.998
_refine_ls_R_factor_all 0.0411
_refine_ls_R_factor_gt 0.0351
_refine_ls_shift/su_max 0.002
_refine_ls_shift/su_mean 0.000
_refine_ls_structure_factor_coef Fsqd
_refine_ls_weighting_details 'w=1/[\s^2^(Fo^2^)+(0.0153P)^2^+0.0000P] where P=(Fo^2^+2Fc^2^)/3'
_refine_ls_weighting_scheme calc
_refine_ls_wR_factor_gt 0.0679
_refine_ls_wR_factor_ref 0.0698
_reflns_number_gt 2349
_reflns_number_total 2930
_reflns_threshold_expression >2sigma(I)
_cod_data_source_file 1267-2916.cff
_cod_data_source_block cd4
_cod_depositor_comments
;
The following automatic conversions were performed:
'_symmetry_cell_setting' value 'Monoclinic' changed to 'monoclinic'
according to '/home/saulius/struct/CIF-dictionaries/cif_core.dic'
dictionary named 'cif_core.dic' version 2.4.1 from 2010-06-29.

Automatic conversion script
Id: cif_fix_enum 1555 2011-01-17 13:19:09Z saulius 

The following automatic conversions were performed:

'_refine_ls_weighting_scheme' value 'calc
w=1/[\s^2^(Fo^2^)+(0.0153P)^2^+0.0000P] where P=(Fo^2^+2Fc^2^)/3' was
changed to 'calc'. New tag '_refine_ls_weighting_details' was
created. The value of the new tag was set to
'w=1/[\s^2^(Fo^2^)+(0.0153P)^2^+0.0000P] where P=(Fo^2^+2Fc^2^)/3'.

Automatic conversion script
Id: cif_fix_values 3143 2015-03-26 13:38:13Z robertas 
;
_cod_original_sg_symbol_H-M 'P 21/c'
_cod_database_code 8102664

loop_
_symmetry_equiv_pos_as_xyz
'x, y, z'
'-x, y+1/2, -z+1/2'
'-x, -y, -z'
'x, -y-1/2, z-1/2'

loop_
_atom_site_label
_atom_site_type_symbol
_atom_site_fract_x
_atom_site_fract_y
_atom_site_fract_z
_atom_site_U_iso_or_equiv
_atom_site_adp_type
_atom_site_occupancy
_atom_site_calc_flag
_atom_site_refinement_flags
_atom_site_disorder_assembly
_atom_site_disorder_group
I1 I 0.30508(3) 0.12372(4) 0.545097(12) 0.02288(11) Uani 1 d . . .
I2 I 0.49341(3) 0.83685(5) 0.138095(13) 0.02892(12) Uani 1 d . . .
C1 C 0.2066(4) 0.3237(5) 0.48156(17) 0.0184(9) Uani 1 d . . .
C2 C 0.2686(5) 0.5303(6) 0.47180(17) 0.0208(9) Uani 1 d . . .
H2 H 0.3506 0.5841 0.4947 0.025 Uiso 1 calc R . .
C3 C 0.2075(5) 0.6546(6) 0.42779(18) 0.0221(10) Uani 1 d . . .
H3 H 0.2497 0.7942 0.4204 0.027 Uiso 1 calc R . .
C4 C 0.0863(5) 0.5803(6) 0.39428(17) 0.0198(9) Uani 1 d . . .
C5 C 0.0252(5) 0.3752(6) 0.40570(19) 0.0257(10) Uani 1 d . . .
H5 H -0.0588 0.3225 0.3836 0.031 Uiso 1 calc R . .
C6 C 0.0867(5) 0.2466(6) 0.44942(17) 0.0223(9) Uani 1 d . . .
H6 H 0.0455 0.1064 0.4567 0.027 Uiso 1 calc R . .
C7 C 0.0237(5) 0.7170(6) 0.34574(18) 0.0234(9) Uani 1 d . . .
H7A H -0.0712 0.6483 0.3307 0.028 Uiso 1 calc R . .
H7B H -0.0043 0.8623 0.3606 0.028 Uiso 1 calc R . .
C8 C 0.1374(4) 0.7433(6) 0.29762(16) 0.0186(9) Uani 1 d . . .
C9 C 0.1659(5) 0.5710(6) 0.26003(18) 0.0206(9) Uani 1 d . . .
H9 H 0.1153 0.4359 0.2657 0.025 Uiso 1 calc R . .
C10 C 0.2676(5) 0.5955(6) 0.21446(18) 0.0213(9) Uani 1 d . . .
H10 H 0.2852 0.4789 0.1887 0.026 Uiso 1 calc R . .
C11 C 0.3425(4) 0.7914(6) 0.20726(16) 0.0192(9) Uani 1 d . . .
C12 C 0.3188(5) 0.9614(6) 0.24530(19) 0.0248(10) Uani 1 d . . .
H12 H 0.3737 1.0939 0.2409 0.030 Uiso 1 calc R . .
C13 C 0.2162(5) 0.9366(6) 0.28909(18) 0.0245(10) Uani 1 d . . .
H13 H 0.1984 1.0548 0.3143 0.029 Uiso 1 calc R . .

loop_
_atom_site_aniso_label
_atom_site_aniso_U_11
_atom_site_aniso_U_22
_atom_site_aniso_U_33
_atom_site_aniso_U_23
_atom_site_aniso_U_13
_atom_site_aniso_U_12
I1 0.0265(2) 0.02790(18) 0.01426(18) 0.00083(11) 0.00019(13) -0.00076(11)
I2 0.0276(2) 0.0439(2) 0.01519(19) 0.01119(12) -0.00110(14) -0.00471(13)
C1 0.020(2) 0.0235(19) 0.011(2) -0.0012(16) 0.0024(17) 0.0016(16)
C2 0.021(2) 0.030(2) 0.010(2) -0.0052(17) 0.0002(17) -0.0064(17)
C3 0.024(3) 0.022(2) 0.021(3) -0.0011(17) -0.0008(19) -0.0011(17)
C4 0.019(2) 0.026(2) 0.014(2) -0.0041(18) 0.0023(17) 0.0033(17)
C5 0.024(3) 0.034(2) 0.019(3) -0.0059(19) -0.0026(19) -0.0035(18)
C6 0.024(3) 0.025(2) 0.019(2) 0.0048(18) 0.0002(19) -0.0045(17)
C7 0.020(2) 0.031(2) 0.018(2) -0.0027(19) -0.0011(18) 0.0047(18)
C8 0.016(2) 0.028(2) 0.012(2) 0.0043(17) -0.0012(16) 0.0016(17)
C9 0.024(2) 0.0190(19) 0.019(2) 0.0047(17) -0.0044(18) -0.0018(17)
C10 0.026(3) 0.021(2) 0.017(2) -0.0036(17) -0.0021(19) 0.0023(17)
C11 0.018(2) 0.026(2) 0.014(2) 0.0064(17) -0.0018(17) -0.0004(17)
C12 0.030(3) 0.0157(19) 0.028(3) 0.0045(18) -0.005(2) -0.0043(17)
C13 0.030(3) 0.020(2) 0.023(3) -0.0049(18) -0.003(2) -0.0004(18)

loop_
_atom_type_symbol
_atom_type_description
_atom_type_scat_dispersion_real
_atom_type_scat_dispersion_imag
_atom_type_scat_source
C C 0.0033 0.0016 'International Tables Vol C Tables 4.2.6.8 and 6.1.1.4'
H H 0.0000 0.0000 'International Tables Vol C Tables 4.2.6.8 and 6.1.1.4'
I I -0.4742 1.8119 'International Tables Vol C Tables 4.2.6.8 and 6.1.1.4'

loop_
_geom_angle_atom_site_label_1
_geom_angle_atom_site_label_2
_geom_angle_atom_site_label_3
_geom_angle
_geom_angle_site_symmetry_1
_geom_angle_site_symmetry_3
_geom_angle_publ_flag
C6 C1 C2 121.2(4) . . ?
C6 C1 I1 119.5(3) . . ?
C2 C1 I1 119.3(3) . . ?
C3 C2 C1 118.4(4) . . ?
C3 C2 H2 120.8 . . ?
C1 C2 H2 120.8 . . ?
C2 C3 C4 121.8(4) . . ?
C2 C3 H3 119.1 . . ?
C4 C3 H3 119.1 . . ?
C3 C4 C5 118.5(4) . . ?
C3 C4 C7 120.8(3) . . ?
C5 C4 C7 120.7(4) . . ?
C4 C5 C6 120.5(4) . . ?
C4 C5 H5 119.8 . . ?
C6 C5 H5 119.8 . . ?
C1 C6 C5 119.7(3) . . ?
C1 C6 H6 120.2 . . ?
C5 C6 H6 120.2 . . ?
C8 C7 C4 112.7(3) . . ?
C8 C7 H7A 109.1 . . ?
C4 C7 H7A 109.1 . . ?
C8 C7 H7B 109.1 . . ?
C4 C7 H7B 109.0 . . ?
H7A C7 H7B 107.8 . . ?
C13 C8 C9 118.2(4) . . ?
C13 C8 C7 121.6(4) . . ?
C9 C8 C7 120.3(4) . . ?
C10 C9 C8 120.7(4) . . ?
C10 C9 H9 119.6 . . ?
C8 C9 H9 119.6 . . ?
C11 C10 C9 119.1(4) . . ?
C11 C10 H10 120.4 . . ?
C9 C10 H10 120.4 . . ?
C10 C11 C12 120.7(4) . . ?
C10 C11 I2 120.3(3) . . ?
C12 C11 I2 119.0(3) . . ?
C13 C12 C11 119.5(4) . . ?
C13 C12 H12 120.2 . . ?
C11 C12 H12 120.2 . . ?
C12 C13 C8 121.7(4) . . ?
C12 C13 H13 119.2 . . ?
C8 C13 H13 119.2 . . ?

loop_
_geom_bond_atom_site_label_1
_geom_bond_atom_site_label_2
_geom_bond_distance
_geom_bond_site_symmetry_2
_geom_bond_publ_flag
I1 C1 2.110(4) . ?
I2 C11 2.100(4) . ?
C1 C6 1.368(5) . ?
C1 C2 1.399(5) . ?
C2 C3 1.388(5) . ?
C2 H2 0.9500 . ?
C3 C4 1.388(5) . ?
C3 H3 0.9500 . ?
C4 C5 1.395(5) . ?
C4 C7 1.514(5) . ?
C5 C6 1.399(5) . ?
C5 H5 0.9500 . ?
C6 H6 0.9500 . ?
C7 C8 1.505(5) . ?
C7 H7A 0.9900 . ?
C7 H7B 0.9900 . ?
C8 C13 1.386(5) . ?
C8 C9 1.400(5) . ?
C9 C10 1.392(5) . ?
C9 H9 0.9500 . ?
C10 C11 1.380(5) . ?
C10 H10 0.9500 . ?
C11 C12 1.389(5) . ?
C12 C13 1.366(5) . ?
C12 H12 0.9500 . ?
C13 H13 0.9500 . ?

loop_
_geom_torsion_atom_site_label_1
_geom_torsion_atom_site_label_2
_geom_torsion_atom_site_label_3
_geom_torsion_atom_site_label_4
_geom_torsion
_geom_torsion_site_symmetry_1
_geom_torsion_site_symmetry_2
_geom_torsion_site_symmetry_3
_geom_torsion_site_symmetry_4
_geom_torsion_publ_flag
C6 C1 C2 C3 -1.2(6) . . . . ?
I1 C1 C2 C3 176.6(3) . . . . ?
C1 C2 C3 C4 0.9(6) . . . . ?
C2 C3 C4 C5 0.2(6) . . . . ?
C2 C3 C4 C7 -178.7(4) . . . . ?
C3 C4 C5 C6 -1.0(6) . . . . ?
C7 C4 C5 C6 177.9(4) . . . . ?
C2 C1 C6 C5 0.4(6) . . . . ?
I1 C1 C6 C5 -177.4(3) . . . . ?
C4 C5 C6 C1 0.7(7) . . . . ?
C3 C4 C7 C8 67.2(5) . . . . ?
C5 C4 C7 C8 -111.7(4) . . . . ?
C4 C7 C8 C13 -105.2(4) . . . . ?
C4 C7 C8 C9 74.9(5) . . . . ?
C13 C8 C9 C10 -1.7(6) . . . . ?
C7 C8 C9 C10 178.2(4) . . . . ?
C8 C9 C10 C11 1.1(6) . . . . ?
C9 C10 C11 C12 0.9(6) . . . . ?
C9 C10 C11 I2 -178.8(3) . . . . ?
C10 C11 C12 C13 -2.3(6) . . . . ?
I2 C11 C12 C13 177.3(3) . . . . ?
C11 C12 C13 C8 1.7(6) . . . . ?
C9 C8 C13 C12 0.2(6) . . . . ?
C7 C8 C13 C12 -179.7(4) . . . . ?

loop_
_cod_related_entry_id
_cod_related_entry_database
_cod_related_entry_code
1 ChemSpider 226791
